data_7060496
loop_
_publ_author_name
'Mikhailov, Artem A.'
'Komarov, Vladislav Yu.'
'Pishchur, Denis P.'
'Schaniel, Dominik'
'Kostin, Gennadiy A.'

_publ_section_title
;
 Nitrosyl linkage photoisomerization in heteroleptic fluoride ruthenium
 complexes derived from labile nitrate precursors
;
_journal_issue 18
_journal_name_full 'New Journal of Chemistry'
_journal_page_first 8192
_journal_page_last 8202
_journal_paper_doi 10.1039/D1NJ01038G
_journal_volume 45
_journal_year 2021
_chemical_formula_moiety 'F H10 N3 O3 Ru, F6 Si'
_chemical_formula_sum 'F7 H10 N3 O3 Ru Si'
_chemical_formula_weight 362.27
_space_group_crystal_system orthorhombic
_space_group_IT_number 62
_space_group_name_Hall '-P 2ac 2n'
_space_group_name_H-M_alt 'P n m a'
_atom_sites_solution_hydrogens mixed
_atom_sites_solution_primary dual
_audit_creation_date 2020-12-14
_audit_creation_method
;
Olex2 1.2
(compiled 2018.05.29 svn.r3508 for OlexSys, GUI svn.r5506)
;
_audit_update_record
;
2020-12-14 deposited with the CCDC.	2021-03-24 downloaded from the CCDC.
;
_cell_angle_alpha 90
_cell_angle_beta 90
_cell_angle_gamma 90
_cell_formula_units_Z 4
_cell_length_a 19.2150(5)
_cell_length_b 7.7578(3)
_cell_length_c 6.2397(2)
_cell_measurement_reflns_used 3247
_cell_measurement_temperature 150(2)
_cell_measurement_theta_max 29.63
_cell_measurement_theta_min 3.38
_cell_volume 930.13(5)
_computing_cell_refinement 'Bruker SAINT'
_computing_data_collection 'Bruker APEX2'
_computing_data_reduction 'Bruker SAINT'
_computing_molecular_graphics 'Olex2 (Dolomanov et al., 2009)'
_computing_publication_material 'Olex2 (Dolomanov et al., 2009)'
_computing_structure_refinement 'ShelXL (Sheldrick, 2015)'
_computing_structure_solution 'ShelXT (Sheldrick, 2015)'
_diffrn_ambient_temperature 150(2)
_diffrn_detector_area_resol_mean 8.33
_diffrn_measured_fraction_theta_full 1.000
_diffrn_measured_fraction_theta_max 0.997
_diffrn_measurement_device_type 'Bruker APEX-II CCD'
_diffrn_measurement_method '\f and \w scans'
_diffrn_radiation_type MoK\a
_diffrn_radiation_wavelength 0.71073
_diffrn_reflns_av_R_equivalents 0.0238
_diffrn_reflns_av_unetI/netI 0.0248
_diffrn_reflns_Laue_measured_fraction_full 1.000
_diffrn_reflns_Laue_measured_fraction_max 0.997
_diffrn_reflns_limit_h_max 26
_diffrn_reflns_limit_h_min -24
_diffrn_reflns_limit_k_max 9
_diffrn_reflns_limit_k_min -10
_diffrn_reflns_limit_l_max 5
_diffrn_reflns_limit_l_min -8
_diffrn_reflns_number 4440
_diffrn_reflns_point_group_measured_fraction_full 1.000
_diffrn_reflns_point_group_measured_fraction_max 0.997
_diffrn_reflns_theta_full 25.242
_diffrn_reflns_theta_max 29.659
_diffrn_reflns_theta_min 2.120
_diffrn_standards_number 0
_exptl_absorpt_coefficient_mu 1.924
_exptl_absorpt_correction_T_max 0.7459
_exptl_absorpt_correction_T_min 0.5969
_exptl_absorpt_correction_type multi-scan
_exptl_absorpt_process_details
;
SADABS-2012/1 (Bruker,2012) was used for absorption correction.
wR2(int) was 0.0776 before and 0.0348 after correction.
The Ratio of minimum to maximum transmission is 0.8002.
The \l/2 correction factor is 0.0015.
;
_exptl_crystal_colour yellow
_exptl_crystal_colour_primary yellow
_exptl_crystal_density_diffrn 2.587
_exptl_crystal_description block
_exptl_crystal_F_000 704
_exptl_crystal_size_max 0.388
_exptl_crystal_size_mid 0.369
_exptl_crystal_size_min 0.194
_refine_diff_density_max 0.418
_refine_diff_density_min -0.889
_refine_diff_density_rms 0.105
_refine_ls_extinction_coef 0.0028(4)
_refine_ls_extinction_expression Fc^*^=kFc[1+0.001xFc^2^\l^3^/sin(2\q)]^-1/4^
_refine_ls_extinction_method 'SHELXL-2018/3 (Sheldrick 2018)'
_refine_ls_goodness_of_fit_ref 1.262
_refine_ls_hydrogen_treatment constr
_refine_ls_matrix_type full
_refine_ls_number_parameters 82
_refine_ls_number_reflns 1406
_refine_ls_number_restraints 0
_refine_ls_restrained_S_all 1.262
_refine_ls_R_factor_all 0.0284
_refine_ls_R_factor_gt 0.0272
_refine_ls_shift/su_max 0.000
_refine_ls_shift/su_mean 0.000
_refine_ls_structure_factor_coef Fsqd
_refine_ls_weighting_details 'w=1/[\s^2^(Fo^2^)+(0.0064P)^2^+1.8934P] where P=(Fo^2^+2Fc^2^)/3'
_refine_ls_weighting_scheme calc
_refine_ls_wR_factor_gt 0.0542
_refine_ls_wR_factor_ref 0.0546
_reflns_Friedel_coverage 0.000
_reflns_number_gt 1370
_reflns_number_total 1406
_reflns_threshold_expression 'I > 2\s(I)'
_cod_data_source_file d1nj01038g2.cif
_cod_data_source_block artam2f32hf_150k
_cod_depositor_comments 'Adding full bibliography for 7060496--7060499.cif.'
_cod_database_code 7060496
_shelx_shelxl_version_number 2018/3
_shelx_space_group_comment
;
The symmetry employed for this shelxl refinement is uniquely defined
by the following loop, which should always be used as a source of
symmetry information in preference to the above space-group names.
They are only intended as comments.
;
_shelx_estimated_absorpt_t_max 0.707
_shelx_estimated_absorpt_t_min 0.522
_olex2_refinement_description
;
1. Fixed Uiso
 At 1.2 times of:
  All N(H,H,H) groups
 At 1.5 times of:
  All O(H,H) groups
2.a Rotating group:
 O2(H2A,H2B)
2.b Idealised Me refined as rotating group:
 N2(H2C,H2D,H2E)
;
_olex2_submission_special_instructions 'No special instructions were received'

loop_
_space_group_symop_operation_xyz
'x, y, z'
'-x+1/2, -y, z+1/2'
'-x, y+1/2, -z'
'x+1/2, -y+1/2, -z+1/2'
'-x, -y, -z'
'x-1/2, y, -z-1/2'
'x, -y-1/2, z'
'-x-1/2, y-1/2, z-1/2'

loop_
_atom_site_label
_atom_site_type_symbol
_atom_site_fract_x
_atom_site_fract_y
_atom_site_fract_z
_atom_site_U_iso_or_equiv
_atom_site_adp_type
_atom_site_occupancy
_atom_site_site_symmetry_order
_atom_site_calc_flag
_atom_site_refinement_flags_posn
_atom_site_refinement_flags_adp
_atom_site_refinement_flags_occupancy
_atom_site_disorder_assembly
_atom_site_disorder_group
Ru1 Ru 0.14824(2) 0.750000 0.65153(4) 0.00823(9) Uani 1 2 d S T P . .
Si1 Si 0.40105(4) 0.750000 0.77827(14) 0.00843(17) Uani 1 2 d S T P . .
F5 F 0.34691(10) 0.750000 0.9971(3) 0.0129(4) Uani 1 2 d S T P . .
F1 F 0.19900(10) 0.750000 0.9158(3) 0.0149(4) Uani 1 2 d S T P . .
F4 F 0.45339(10) 0.750000 0.5628(3) 0.0146(4) Uani 1 2 d S T P . .
F2 F 0.35011(7) 0.9034(2) 0.6651(2) 0.0186(3) Uani 1 1 d . . . . .
F3 F 0.44902(7) 0.9027(2) 0.8925(2) 0.0176(3) Uani 1 1 d . . . . .
O2 O 0.21917(8) 0.9365(2) 0.5442(3) 0.0159(4) Uani 1 1 d . . . . .
H2A H 0.256497 0.939018 0.627695 0.024 Uiso 1 1 d GR . . . .
H2B H 0.201227 1.041097 0.559201 0.024 Uiso 1 1 d GR . . . .
O1 O 0.07088(14) 0.750000 0.2561(4) 0.0193(5) Uani 1 2 d S T P . .
N2 N 0.08700(10) 0.5618(3) 0.7859(3) 0.0126(4) Uani 1 1 d . . . . .
H2C H 0.079888 0.476085 0.688781 0.015 Uiso 1 1 calc GR . . . .
H2D H 0.045335 0.607931 0.824888 0.015 Uiso 1 1 calc GR . . . .
H2E H 0.108638 0.517958 0.903652 0.015 Uiso 1 1 calc GR . . . .
N1 N 0.10169(14) 0.750000 0.4121(5) 0.0125(5) Uani 1 2 d S T P . .

loop_
_atom_site_aniso_label
_atom_site_aniso_U_11
_atom_site_aniso_U_22
_atom_site_aniso_U_33
_atom_site_aniso_U_23
_atom_site_aniso_U_13
_atom_site_aniso_U_12
Ru1 0.00773(13) 0.00726(13) 0.00972(13) 0.000 -0.00183(9) 0.000
Si1 0.0082(4) 0.0077(4) 0.0094(4) 0.000 0.0005(3) 0.000
F5 0.0130(9) 0.0141(10) 0.0115(9) 0.000 0.0032(7) 0.000
F1 0.0147(9) 0.0151(10) 0.0150(9) 0.000 -0.0063(8) 0.000
F4 0.0121(9) 0.0203(11) 0.0113(9) 0.000 0.0035(7) 0.000
F2 0.0135(6) 0.0207(8) 0.0216(7) 0.0106(6) 0.0025(6) 0.0054(6)
F3 0.0150(6) 0.0171(7) 0.0207(7) -0.0087(6) 0.0032(5) -0.0058(6)
O2 0.0125(7) 0.0115(9) 0.0236(9) 0.0054(7) -0.0043(7) -0.0026(7)
O1 0.0276(13) 0.0169(13) 0.0135(12) 0.000 -0.0099(10) 0.000
N2 0.0121(8) 0.0126(10) 0.0129(9) 0.0032(7) -0.0019(7) -0.0020(8)
N1 0.0127(12) 0.0107(13) 0.0141(13) 0.000 0.0015(11) 0.000

loop_
_atom_type_symbol
_atom_type_description
_atom_type_scat_dispersion_real
_atom_type_scat_dispersion_imag
_atom_type_scat_source
F F 0.0171 0.0103 'International Tables Vol C Tables 4.2.6.8 and 6.1.1.4'
H H 0.0000 0.0000 'International Tables Vol C Tables 4.2.6.8 and 6.1.1.4'
N N 0.0061 0.0033 'International Tables Vol C Tables 4.2.6.8 and 6.1.1.4'
O O 0.0106 0.0060 'International Tables Vol C Tables 4.2.6.8 and 6.1.1.4'
Ru Ru -1.2594 0.8363 'International Tables Vol C Tables 4.2.6.8 and 6.1.1.4'
Si Si 0.0817 0.0704 'International Tables Vol C Tables 4.2.6.8 and 6.1.1.4'

loop_
_geom_angle_atom_site_label_1
_geom_angle_atom_site_label_2
_geom_angle_atom_site_label_3
_geom_angle
_geom_angle_site_symmetry_1
_geom_angle_site_symmetry_3
_geom_angle_publ_flag
F1 Ru1 O2 86.79(6) . 7_575 ?
F1 Ru1 O2 86.79(6) . . ?
F1 Ru1 N2 86.58(7) . 7_575 ?
F1 Ru1 N2 86.58(7) . . ?
O2 Ru1 O2 87.24(10) 7_575 . ?
N2 Ru1 O2 173.15(7) . . ?
N2 Ru1 O2 173.15(7) 7_575 7_575 ?
N2 Ru1 O2 90.70(8) 7_575 . ?
N2 Ru1 O2 90.70(8) . 7_575 ?
N2 Ru1 N2 90.60(12) 7_575 . ?
N1 Ru1 F1 179.69(11) . . ?
N1 Ru1 O2 93.43(8) . 7_575 ?
N1 Ru1 O2 93.43(8) . . ?
N1 Ru1 N2 93.21(8) . . ?
N1 Ru1 N2 93.21(8) . 7_575 ?
F4 Si1 F5 179.49(11) . . ?
F4 Si1 F2 90.70(8) . . ?
F4 Si1 F2 90.70(8) . 7_575 ?
F2 Si1 F5 88.93(7) . . ?
F2 Si1 F5 88.93(8) 7_575 . ?
F2 Si1 F2 89.19(12) 7_575 . ?
F3 Si1 F5 89.71(7) 7_575 . ?
F3 Si1 F5 89.71(7) . . ?
F3 Si1 F4 90.65(8) 7_575 . ?
F3 Si1 F4 90.65(8) . . ?
F3 Si1 F2 178.39(9) . 7_575 ?
F3 Si1 F2 89.92(8) 7_575 7_575 ?
F3 Si1 F2 178.39(9) 7_575 . ?
F3 Si1 F2 89.92(8) . . ?
F3 Si1 F3 90.93(12) . 7_575 ?
O1 N1 Ru1 179.6(3) . . ?

loop_
_geom_bond_atom_site_label_1
_geom_bond_atom_site_label_2
_geom_bond_distance
_geom_bond_site_symmetry_2
_geom_bond_publ_flag
Ru1 F1 1.9160(19) . ?
Ru1 O2 2.0977(17) 7_575 ?
Ru1 O2 2.0977(17) . ?
Ru1 N2 2.0543(19) 7_575 ?
Ru1 N2 2.0543(19) . ?
Ru1 N1 1.741(3) . ?
Si1 F5 1.717(2) . ?
Si1 F4 1.679(2) . ?
Si1 F2 1.6949(16) 7_575 ?
Si1 F2 1.6950(16) . ?
Si1 F3 1.6616(15) 7_575 ?
Si1 F3 1.6616(15) . ?
O1 N1 1.139(4) . ?
